data_7248325
loop_
_publ_author_name
'Nowicki, Krzysztof'
'Krajewska, Joanna'
'St\;epniewski, Tomasz'
'Wielechowska, Monika'
'Wi\'nska, Patrycja'
'Kaczmarczyk, Anna'
'Korpowska, Julia'
'Selent, Jana'
'Marek-Urban, Paulina H.'
'Durka, Krzysztof'
'Wozniak, Krzysztof'
'Laudy, Agnieszka E.'
'Luli\'nski, Sergiusz'

_publ_section_title
;
 Exploiting thiol-functionalized benzosiloxaboroles for achieving diverse
 substitution patterns -- synthesis, characterization and biological
 evaluation of promising antibacterial agents
;
_journal_name_full 'RSC Medicinal Chemistry'
_journal_paper_doi 10.1039/D4MD00061G
_journal_year 2024
_chemical_formula_moiety 'C12 H18 B F2 O5 P S Si'
_chemical_formula_sum 'C12 H18 B F2 O5 P S Si'
_chemical_formula_weight 382.19
_chemical_name_systematic
;
S-(5,7-difluoro-3-hydroxy-1,1-dimethyl-1,3-dihydrobenzo[c][1,2,5]oxasilaborol-6-yl) O,O-diethyl phosphorothioate 
;
_space_group_crystal_system monoclinic
_space_group_IT_number 14
_space_group_name_Hall '-P 2yn'
_space_group_name_H-M_alt 'P 1 21/n 1'
_atom_sites_solution_hydrogens mixed
_audit_creation_method SHELXL-2013
_audit_update_record
;
2022-07-15 deposited with the CCDC.	2024-03-19 downloaded from the CCDC.
;
_cell_angle_alpha 90
_cell_angle_beta 91.507(16)
_cell_angle_gamma 90
_cell_formula_units_Z 4
_cell_length_a 13.0595(14)
_cell_length_b 7.3061(7)
_cell_length_c 18.839(3)
_cell_measurement_reflns_used 3585
_cell_measurement_temperature 100(2)
_cell_measurement_theta_max 76.0480
_cell_measurement_theta_min 4.1220
_cell_volume 1796.9(4)
_computing_cell_refinement 'CrysAlisPro 1.171.40.67a (Rigaku OD, 2019)'
_computing_data_collection 'CrysAlisPro 1.171.40.67a (Rigaku OD, 2019)'
_computing_data_reduction 'CrysAlisPro 1.171.40.67a (Rigaku OD, 2019)'
_computing_structure_refinement 'SHELXL-2013 (Sheldrick, 2013)'
_diffrn_ambient_environment N~2~
_diffrn_ambient_temperature 100.00(10)
_diffrn_detector 'CCD plate'
_diffrn_detector_area_resol_mean 5.2195
_diffrn_detector_type Atlas
_diffrn_measured_fraction_theta_full 1.000
_diffrn_measured_fraction_theta_max 0.972
_diffrn_measurement_device 'four-circle diffractometer'
_diffrn_measurement_device_type 'SuperNova, Dual, Cu at home/near, Atlas'
_diffrn_radiation_monochromator mirror
_diffrn_radiation_probe x-ray
_diffrn_radiation_type 'Cu K\a'
_diffrn_radiation_wavelength 1.54184
_diffrn_reflns_av_R_equivalents 0.0492
_diffrn_reflns_av_unetI/netI 0.0490
_diffrn_reflns_Laue_measured_fraction_full 1.000
_diffrn_reflns_Laue_measured_fraction_max 0.972
_diffrn_reflns_limit_h_max 16
_diffrn_reflns_limit_h_min -16
_diffrn_reflns_limit_k_max 9
_diffrn_reflns_limit_k_min -8
_diffrn_reflns_limit_l_max 23
_diffrn_reflns_limit_l_min -20
_diffrn_reflns_number 10700
_diffrn_reflns_point_group_measured_fraction_full 1.000
_diffrn_reflns_point_group_measured_fraction_max 0.972
_diffrn_reflns_theta_full 67.679
_diffrn_reflns_theta_max 76.810
_diffrn_reflns_theta_min 4.069
_diffrn_source 'micro-focus sealed X-ray tube'
_diffrn_source_type 'SuperNova (Cu) X-ray Source'
_exptl_absorpt_coefficient_mu 3.443
_exptl_absorpt_correction_T_max 1.000
_exptl_absorpt_correction_T_min 0.893
_exptl_absorpt_correction_type gaussian
_exptl_absorpt_process_details
;
CrysAlisPro 1.171.40.67a (Rigaku Oxford Diffraction, 2019)
Numerical absorption correction based on gaussian integration over
			a multifaceted crystal model
Empirical absorption correction using spherical harmonics,
 implemented in SCALE3 ABSPACK scaling algorithm.
;
_exptl_crystal_colour colourless
_exptl_crystal_density_diffrn 1.413
_exptl_crystal_description block
_exptl_crystal_F_000 792
_exptl_crystal_recrystallization_method 'Re-crystallisation from solvent: CHCl3'
_exptl_crystal_size_max 0.145
_exptl_crystal_size_mid 0.073
_exptl_crystal_size_min 0.060
_refine_diff_density_max 0.477
_refine_diff_density_min -0.396
_refine_diff_density_rms 0.090
_refine_ls_extinction_method none
_refine_ls_goodness_of_fit_ref 1.019
_refine_ls_hydrogen_treatment mixed
_refine_ls_matrix_type full
_refine_ls_number_parameters 211
_refine_ls_number_reflns 3683
_refine_ls_number_restraints 1
_refine_ls_restrained_S_all 1.019
_refine_ls_R_factor_all 0.0600
_refine_ls_R_factor_gt 0.0483
_refine_ls_shift/su_max 0.001
_refine_ls_shift/su_mean 0.000
_refine_ls_structure_factor_coef Fsqd
_refine_ls_weighting_details 'w=1/[\s^2^(Fo^2^)+(0.0702P)^2^+1.5143P] where P=(Fo^2^+2Fc^2^)/3'
_refine_ls_weighting_scheme calc
_refine_ls_wR_factor_gt 0.1227
_refine_ls_wR_factor_ref 0.1354
_reflns_Friedel_coverage 0.000
_reflns_number_gt 3030
_reflns_number_total 3683
_reflns_threshold_expression 'I > 2\s(I)'
_cod_data_source_file d4md00061g2.cif
_cod_data_source_block 22
_cod_original_sg_symbol_H-M 'P 21/n'
_cod_database_code 7248325
_shelx_space_group_comment
;
The symmetry employed for this shelxl refinement is uniquely defined
by the following loop, which should always be used as a source of
symmetry information in preference to the above space-group names.
They are only intended as comments.
;
_oxdiff_exptl_absorpt_empirical_full_min 0.759
_oxdiff_exptl_absorpt_empirical_full_max 1.427
_oxdiff_exptl_absorpt_empirical_details
;
Empirical correction (ABSPACK) includes:
- Absorption correction using spherical harmonics
- Frame scaling
;
_shelxl_version_number 2013-4

loop_
_space_group_symop_operation_xyz
'x, y, z'
'-x+1/2, y+1/2, -z+1/2'
'-x, -y, -z'
'x-1/2, -y-1/2, z-1/2'

loop_
_atom_site_label
_atom_site_type_symbol
_atom_site_fract_x
_atom_site_fract_y
_atom_site_fract_z
_atom_site_U_iso_or_equiv
_atom_site_adp_type
_atom_site_occupancy
_atom_site_site_symmetry_order
_atom_site_calc_flag
_atom_site_refinement_flags_posn
_atom_site_refinement_flags_adp
_atom_site_refinement_flags_occupancy
_atom_site_disorder_assembly
_atom_site_disorder_group
C11 C 1.1031(2) 0.9684(4) 0.29157(14) 0.0300(6) Uani 1 1 d . . . . .
H11A H 1.1584 0.8857 0.3087 0.036 Uiso 1 1 calc R U . . .
H11B H 1.0875 1.0547 0.3304 0.036 Uiso 1 1 calc R U . . .
C12 C 1.1385(2) 1.0736(5) 0.22830(14) 0.0324(6) Uani 1 1 d . . . . .
H12A H 1.1996 1.1448 0.2417 0.049 Uiso 1 1 calc R U . . .
H12B H 1.0840 1.1565 0.2117 0.049 Uiso 1 1 calc R U . . .
H12C H 1.1550 0.9880 0.1902 0.049 Uiso 1 1 calc R U . . .
C14 C 0.8762(2) 0.4438(4) 0.19735(14) 0.0286(6) Uani 1 1 d . . . . .
H14A H 0.9039 0.3377 0.2244 0.034 Uiso 1 1 calc R U . . .
H14B H 0.9053 0.4421 0.1494 0.034 Uiso 1 1 calc R U . . .
C15 C 0.7616(2) 0.4330(5) 0.19196(17) 0.0369(7) Uani 1 1 d . . . . .
H15A H 0.7413 0.3194 0.1678 0.055 Uiso 1 1 calc R U . . .
H15B H 0.7350 0.5380 0.1649 0.055 Uiso 1 1 calc R U . . .
H15C H 0.7336 0.4345 0.2397 0.055 Uiso 1 1 calc R U . . .
O3 O 1.01017(14) 0.8592(3) 0.27301(9) 0.0249(4) Uani 1 1 d . . . . .
O4 O 0.90378(14) 0.6144(3) 0.23378(9) 0.0245(4) Uani 1 1 d . . . . .
O5 O 1.09159(15) 0.6091(3) 0.19390(9) 0.0282(4) Uani 1 1 d . . . . .
P1 P 1.01995(5) 0.65542(10) 0.25023(3) 0.02169(18) Uani 1 1 d . . . . .
C1 C 0.80808(19) 0.5250(4) 0.45401(13) 0.0227(5) Uani 1 1 d . . . . .
C2 C 0.8798(2) 0.4783(4) 0.40524(12) 0.0224(5) Uani 1 1 d . . . . .
C3 C 0.97287(19) 0.5696(4) 0.39938(12) 0.0213(5) Uani 1 1 d . . . . .
C4 C 0.9914(2) 0.7133(4) 0.44688(13) 0.0229(5) Uani 1 1 d . . . . .
C5 C 0.9228(2) 0.7668(4) 0.49698(12) 0.0232(5) Uani 1 1 d . . . . .
H5 H 0.9380 0.8653 0.5284 0.028 Uiso 1 1 calc R U . . .
C6 C 0.83025(19) 0.6722(4) 0.50026(12) 0.0209(5) Uani 1 1 d . . . . .
C7 C 0.6666(3) 0.2059(5) 0.50563(18) 0.0385(7) Uani 1 1 d . . . . .
H7A H 0.7158 0.1884 0.5452 0.058 Uiso 1 1 calc R U . . .
H7B H 0.6823 0.1207 0.4672 0.058 Uiso 1 1 calc R U . . .
H7C H 0.5971 0.1827 0.5219 0.058 Uiso 1 1 calc R U . . .
C8 C 0.5849(2) 0.4868(5) 0.39790(14) 0.0322(6) Uani 1 1 d . . . . .
H8A H 0.5921 0.6138 0.3821 0.048 Uiso 1 1 calc R U . . .
H8B H 0.5146 0.4661 0.4132 0.048 Uiso 1 1 calc R U . . .
H8C H 0.5998 0.4039 0.3586 0.048 Uiso 1 1 calc R U . . .
O1 O 0.74320(15) 0.8343(3) 0.60360(9) 0.0268(4) Uani 1 1 d D . . . .
O2 O 0.65706(14) 0.5926(3) 0.53899(9) 0.0273(4) Uani 1 1 d . . . . .
Si1 Si 0.67528(5) 0.44256(11) 0.47287(3) 0.02435(19) Uani 1 1 d . . . . .
B1 B 0.7382(2) 0.7070(5) 0.55251(14) 0.0234(6) Uani 1 1 d . . . . .
F1 F 0.86078(13) 0.3354(2) 0.36112(8) 0.0302(4) Uani 1 1 d . . . . .
F2 F 1.08182(12) 0.8018(2) 0.44340(8) 0.0272(4) Uani 1 1 d . . . . .
S1 S 1.06637(5) 0.49987(10) 0.33802(3) 0.02329(17) Uani 1 1 d . . . . .
H1 H 0.6920(18) 0.846(5) 0.6291(16) 0.035 Uiso 1 1 d D U . . .

loop_
_atom_site_aniso_label
_atom_site_aniso_U_11
_atom_site_aniso_U_22
_atom_site_aniso_U_33
_atom_site_aniso_U_23
_atom_site_aniso_U_13
_atom_site_aniso_U_12
C11 0.0330(14) 0.0353(16) 0.0215(12) -0.0007(11) -0.0043(10) -0.0061(12)
C12 0.0329(14) 0.0412(18) 0.0230(12) 0.0005(12) -0.0003(11) -0.0056(13)
C14 0.0327(14) 0.0297(15) 0.0234(12) -0.0037(11) -0.0019(10) -0.0031(12)
C15 0.0345(15) 0.0359(18) 0.0398(15) -0.0011(14) -0.0051(12) -0.0075(13)
O3 0.0264(9) 0.0266(10) 0.0216(8) 0.0006(7) -0.0013(7) -0.0011(8)
O4 0.0242(8) 0.0267(10) 0.0224(8) -0.0022(7) -0.0010(7) -0.0022(8)
O5 0.0301(9) 0.0351(11) 0.0199(8) -0.0005(8) 0.0064(7) -0.0004(9)
P1 0.0231(3) 0.0266(4) 0.0154(3) 0.0006(2) 0.0016(2) -0.0007(2)
C1 0.0215(11) 0.0284(14) 0.0181(10) 0.0035(10) -0.0016(9) -0.0010(10)
C2 0.0291(13) 0.0223(13) 0.0158(10) -0.0002(9) -0.0010(9) -0.0011(10)
C3 0.0231(11) 0.0274(14) 0.0136(10) 0.0020(9) 0.0037(9) 0.0016(10)
C4 0.0236(11) 0.0270(14) 0.0180(10) 0.0063(10) -0.0001(9) -0.0024(10)
C5 0.0262(12) 0.0269(14) 0.0165(10) 0.0015(10) -0.0012(9) -0.0009(11)
C6 0.0229(11) 0.0263(14) 0.0133(10) 0.0033(9) -0.0014(9) 0.0010(10)
C7 0.0394(16) 0.0336(17) 0.0425(16) 0.0057(14) 0.0034(13) -0.0057(14)
C8 0.0285(13) 0.0451(19) 0.0228(12) -0.0013(12) -0.0029(10) -0.0064(13)
O1 0.0259(9) 0.0363(12) 0.0183(8) -0.0039(8) 0.0049(7) -0.0003(8)
O2 0.0256(9) 0.0387(12) 0.0178(8) -0.0021(8) 0.0038(7) -0.0031(8)
Si1 0.0232(3) 0.0324(4) 0.0174(3) -0.0001(3) 0.0012(2) -0.0036(3)
B1 0.0232(13) 0.0303(16) 0.0165(11) 0.0030(11) -0.0005(10) 0.0022(12)
F1 0.0332(8) 0.0326(9) 0.0249(7) -0.0086(7) 0.0051(6) -0.0064(7)
F2 0.0241(7) 0.0337(9) 0.0241(7) -0.0026(6) 0.0043(6) -0.0067(6)
S1 0.0239(3) 0.0286(4) 0.0175(3) 0.0025(2) 0.0038(2) 0.0036(2)

loop_
_atom_type_symbol
_atom_type_description
_atom_type_scat_dispersion_real
_atom_type_scat_dispersion_imag
_atom_type_scat_source
C C 0.0181 0.0091 'International Tables Vol C Tables 4.2.6.8 and 6.1.1.4'
H H 0.0000 0.0000 'International Tables Vol C Tables 4.2.6.8 and 6.1.1.4'
O O 0.0492 0.0322 'International Tables Vol C Tables 4.2.6.8 and 6.1.1.4'
Si Si 0.2541 0.3302 'International Tables Vol C Tables 4.2.6.8 and 6.1.1.4'
B B 0.0090 0.0039 'International Tables Vol C Tables 4.2.6.8 and 6.1.1.4'
F F 0.0727 0.0534 'International Tables Vol C Tables 4.2.6.8 and 6.1.1.4'
S S 0.3331 0.5567 'International Tables Vol C Tables 4.2.6.8 and 6.1.1.4'
P P 0.2955 0.4335 'International Tables Vol C Tables 4.2.6.8 and 6.1.1.4'

loop_
_exptl_crystal_face_index_h
_exptl_crystal_face_index_k
_exptl_crystal_face_index_l
_exptl_crystal_face_perp_dist
-7 -1 14 0.0383
7 1 -14 0.0221
-7 0 0 0.0697
6 0 2 0.0529
-2 1 13 0.0469
3 -3 -12 0.0290
0 5 0 0.0286
0 -5 0 0.0334

loop_
_geom_angle_atom_site_label_1
_geom_angle_atom_site_label_2
_geom_angle_atom_site_label_3
_geom_angle
_geom_angle_site_symmetry_1
_geom_angle_site_symmetry_3
_geom_angle_publ_flag
O3 C11 C12 110.8(2) . . ?
O3 C11 H11A 109.5 . . ?
C12 C11 H11A 109.5 . . ?
O3 C11 H11B 109.5 . . ?
C12 C11 H11B 109.5 . . ?
H11A C11 H11B 108.1 . . ?
C11 C12 H12A 109.5 . . ?
C11 C12 H12B 109.5 . . ?
H12A C12 H12B 109.5 . . ?
C11 C12 H12C 109.5 . . ?
H12A C12 H12C 109.5 . . ?
H12B C12 H12C 109.5 . . ?
O4 C14 C15 108.0(2) . . ?
O4 C14 H14A 110.1 . . ?
C15 C14 H14A 110.1 . . ?
O4 C14 H14B 110.1 . . ?
C15 C14 H14B 110.1 . . ?
H14A C14 H14B 108.4 . . ?
C14 C15 H15A 109.5 . . ?
C14 C15 H15B 109.5 . . ?
H15A C15 H15B 109.5 . . ?
C14 C15 H15C 109.5 . . ?
H15A C15 H15C 109.5 . . ?
H15B C15 H15C 109.5 . . ?
C11 O3 P1 120.43(18) . . ?
C14 O4 P1 118.68(18) . . ?
O5 P1 O3 118.50(12) . . ?
O5 P1 O4 116.30(11) . . ?
O3 P1 O4 98.71(11) . . ?
O5 P1 S1 105.64(9) . . ?
O3 P1 S1 109.10(7) . . ?
O4 P1 S1 108.18(8) . . ?
C2 C1 C6 118.1(2) . . ?
C2 C1 Si1 134.2(2) . . ?
C6 C1 Si1 107.65(19) . . ?
F1 C2 C1 119.0(2) . . ?
F1 C2 C3 117.8(2) . . ?
C1 C2 C3 123.1(2) . . ?
C2 C3 C4 116.5(2) . . ?
C2 C3 S1 122.0(2) . . ?
C4 C3 S1 121.4(2) . . ?
F2 C4 C5 119.0(2) . . ?
F2 C4 C3 117.8(2) . . ?
C5 C4 C3 123.3(2) . . ?
C4 C5 C6 118.1(3) . . ?
C4 C5 H5 121.0 . . ?
C6 C5 H5 121.0 . . ?
C5 C6 C1 121.0(2) . . ?
C5 C6 B1 128.1(2) . . ?
C1 C6 B1 110.9(2) . . ?
Si1 C7 H7A 109.5 . . ?
Si1 C7 H7B 109.5 . . ?
H7A C7 H7B 109.5 . . ?
Si1 C7 H7C 109.5 . . ?
H7A C7 H7C 109.5 . . ?
H7B C7 H7C 109.5 . . ?
Si1 C8 H8A 109.5 . . ?
Si1 C8 H8B 109.5 . . ?
H8A C8 H8B 109.5 . . ?
Si1 C8 H8C 109.5 . . ?
H8A C8 H8C 109.5 . . ?
H8B C8 H8C 109.5 . . ?
B1 O1 H1 117(3) . . ?
B1 O2 Si1 114.37(17) . . ?
O2 Si1 C7 110.67(13) . . ?
O2 Si1 C8 110.65(13) . . ?
C7 Si1 C8 112.17(15) . . ?
O2 Si1 C1 94.62(11) . . ?
C7 Si1 C1 115.46(14) . . ?
C8 Si1 C1 111.99(12) . . ?
O1 B1 O2 125.6(2) . . ?
O1 B1 C6 122.1(2) . . ?
O2 B1 C6 112.4(2) . . ?
C3 S1 P1 99.75(9) . . ?

loop_
_geom_bond_atom_site_label_1
_geom_bond_atom_site_label_2
_geom_bond_distance
_geom_bond_site_symmetry_2
_geom_bond_publ_flag
C11 O3 1.486(3) . ?
C11 C12 1.501(4) . ?
C11 H11A 0.9900 . ?
C11 H11B 0.9900 . ?
C12 H12A 0.9800 . ?
C12 H12B 0.9800 . ?
C12 H12C 0.9800 . ?
C14 O4 1.463(3) . ?
C14 C15 1.500(4) . ?
C14 H14A 0.9900 . ?
C14 H14B 0.9900 . ?
C15 H15A 0.9800 . ?
C15 H15B 0.9800 . ?
C15 H15C 0.9800 . ?
O3 P1 1.555(2) . ?
O4 P1 1.5695(19) . ?
O5 P1 1.4723(19) . ?
P1 S1 2.0836(9) . ?
C1 C2 1.372(4) . ?
C1 C6 1.410(4) . ?
C1 Si1 1.879(3) . ?
C2 F1 1.353(3) . ?
C2 C3 1.393(4) . ?
C3 C4 1.397(4) . ?
C3 S1 1.778(2) . ?
C4 F2 1.349(3) . ?
C4 C5 1.375(4) . ?
C5 C6 1.395(4) . ?
C5 H5 0.9500 . ?
C6 B1 1.595(4) . ?
C7 Si1 1.840(3) . ?
C7 H7A 0.9800 . ?
C7 H7B 0.9800 . ?
C7 H7C 0.9800 . ?
C8 Si1 1.845(3) . ?
C8 H8A 0.9800 . ?
C8 H8B 0.9800 . ?
C8 H8C 0.9800 . ?
O1 B1 1.338(4) . ?
O1 H1 0.838(10) . ?
O2 B1 1.368(4) . ?
O2 Si1 1.681(2) . ?

loop_
_exptl_oxdiff_crystal_face_indexfrac_h
_exptl_oxdiff_crystal_face_indexfrac_k
_exptl_oxdiff_crystal_face_indexfrac_l
_exptl_oxdiff_crystal_face_x
_exptl_oxdiff_crystal_face_y
_exptl_oxdiff_crystal_face_z
-7.0649 -0.9005 14.0681 -0.2049 -0.6500 0.7550
7.0649 0.9005 -14.0681 0.2049 0.6500 -0.7550
-7.0128 0.0610 0.0040 -0.2958 -0.8983 -0.3780
6.0079 -0.0476 1.9989 0.2394 0.8168 0.4799
-1.9927 1.0427 12.9690 -0.3663 0.1275 0.8647
2.9315 -3.0382 -11.8735 0.7812 -0.1350 -0.6504
0.1537 4.9729 -0.2374 -0.9494 0.3982 -0.2058
-0.1537 -4.9729 0.2374 0.9494 -0.3982 0.2058
